data_4113331
loop_
_publ_author_name
'Zacharias Grote'
'Rosario Scopelliti'
'Kay Severin'

_publ_contact_author_address
;
Institute of Chemical Sciences and Engineering
Swiss Federal Institute of Technology Lausanne (EPFL)
1015 Lausanne
Switzerland
;
_publ_contact_author_email kay.severin@epfl.ch
_publ_contact_author_fax '+41 21 693 9305'
_publ_contact_author_name 'Kay Severin'
_publ_contact_author_phone '+41 21 693 9302'
_publ_section_title
;
 pH-Triggered Assembly of Organometallic Receptors for Lithium Ions
;
_journal_name_full 'Journal of the American Chemical Society'
_journal_page_first 16959
_journal_page_last 16972
_journal_paper_doi 10.1021/ja044874n
_journal_volume 126
_journal_year 2004
_chemical_formula_moiety 'C22 H32 Cl N2 O3 Ru, 0.5(C H Cl3), Cl'
_chemical_formula_sum 'C22.5 H32.5 Cl3.5 N2 O3 Ru'
_chemical_formula_weight 604.15
_chemical_name_systematic
; 
 ? 
;
_space_group_IT_number 14
_symmetry_cell_setting monoclinic
_symmetry_space_group_name_Hall '-P 2ybc'
_symmetry_space_group_name_H-M 'P 1 21/c 1'
_atom_sites_solution_hydrogens geom
_atom_sites_solution_primary direct
_atom_sites_solution_secondary difmap
_audit_creation_method SHELXL-97
_cell_angle_alpha 90.00
_cell_angle_beta 94.734(14)
_cell_angle_gamma 90.00
_cell_formula_units_Z 4
_cell_length_a 9.3253(6)
_cell_length_b 16.161(5)
_cell_length_c 17.709(6)
_cell_measurement_reflns_used 1622
_cell_measurement_temperature 140(2)
_cell_measurement_theta_max 20.3424
_cell_measurement_theta_min 1.70135
_cell_volume 2659.8(12)
_computing_cell_refinement 'Oxford Diffraction CrysAlis RED'
_computing_data_collection 'marresearch mar345'
_computing_data_reduction 'Oxford Diffraction CrysAlis RED'
_computing_molecular_graphics 'Bruker SHELXTL'
_computing_publication_material 'Bruker SHELXTL'
_computing_structure_refinement 'SHELXL-97 (Sheldrick, 1997)'
_computing_structure_solution 'SHELXS-97 (Sheldrick, 1990)'
_diffrn_ambient_temperature 140(2)
_diffrn_measured_fraction_theta_full 0.946
_diffrn_measured_fraction_theta_max 0.946
_diffrn_measurement_device_type 'marresearch mar345'
_diffrn_measurement_method '60 images with deltaphi = 3 deg. and exp. time'
_diffrn_radiation_monochromator graphite
_diffrn_radiation_source 'fine-focus sealed tube'
_diffrn_radiation_type MoK\a
_diffrn_radiation_wavelength 0.71070
_diffrn_reflns_av_R_equivalents 0.0439
_diffrn_reflns_av_sigmaI/netI 0.0365
_diffrn_reflns_limit_h_max 10
_diffrn_reflns_limit_h_min -10
_diffrn_reflns_limit_k_max 19
_diffrn_reflns_limit_k_min -19
_diffrn_reflns_limit_l_max 21
_diffrn_reflns_limit_l_min -21
_diffrn_reflns_number 16307
_diffrn_reflns_theta_full 25.02
_diffrn_reflns_theta_max 25.02
_diffrn_reflns_theta_min 2.85
_exptl_absorpt_coefficient_mu 0.967
_exptl_absorpt_correction_T_max 0.9471
_exptl_absorpt_correction_T_min 0.8191
_exptl_absorpt_correction_type multi-scan
_exptl_absorpt_process_details
; 
[c.f. r.h. blessing, acta cryst. (1995), a51, 33-38] 
;
_exptl_crystal_colour orange
_exptl_crystal_density_diffrn 1.509
_exptl_crystal_description prismatic
_exptl_crystal_F_000 1236
_exptl_crystal_size_max 0.18
_exptl_crystal_size_mid 0.16
_exptl_crystal_size_min 0.09
_refine_diff_density_max 0.823
_refine_diff_density_min -0.875
_refine_diff_density_rms 0.083
_refine_ls_extinction_coef 0.0013(6)
_refine_ls_extinction_expression Fc^*^=kFc[1+0.001xFc^2^\l^3^/sin(2\q)]^-1/4^
_refine_ls_extinction_method SHELXL
_refine_ls_goodness_of_fit_ref 1.188
_refine_ls_hydrogen_treatment mixed
_refine_ls_matrix_type full
_refine_ls_number_parameters 308
_refine_ls_number_reflns 4434
_refine_ls_number_restraints 0
_refine_ls_restrained_S_all 1.188
_refine_ls_R_factor_all 0.0679
_refine_ls_R_factor_gt 0.0527
_refine_ls_shift/su_max 0.000
_refine_ls_shift/su_mean 0.000
_refine_ls_structure_factor_coef Fsqd
_refine_ls_weighting_details 'calc w=1/[\s^2^(Fo^2^)+(0.0946P)^2^+0.0000P] where P=(Fo^2^+2Fc^2^)/3'
_refine_ls_weighting_scheme calc
_refine_ls_wR_factor_gt 0.1481
_refine_ls_wR_factor_ref 0.1659
_reflns_number_gt 3267
_reflns_number_total 4434
_reflns_threshold_expression >2sigma(I)
_cod_data_source_file ja044874nsi20040831_093526_2.cif
_cod_data_source_block complex14
_cod_original_cell_volume 2659.7(12)
_cod_original_formula_sum 'C22.50 H32.50 Cl3.50 N2 O3 Ru'
_cod_database_code 4113331

loop_
_symmetry_equiv_pos_as_xyz
'x, y, z'
'-x, y+1/2, -z+1/2'
'-x, -y, -z'
'x, -y-1/2, z-1/2'

loop_
_atom_site_label
_atom_site_type_symbol
_atom_site_fract_x
_atom_site_fract_y
_atom_site_fract_z
_atom_site_U_iso_or_equiv
_atom_site_adp_type
_atom_site_occupancy
_atom_site_symmetry_multiplicity
_atom_site_calc_flag
_atom_site_refinement_flags
_atom_site_disorder_assembly
_atom_site_disorder_group
Ru1 Ru -0.07398(4) 0.24016(3) 0.28805(2) 0.0614(2) Uani 1 1 d . . .
Cl1 Cl -0.03928(14) 0.26889(9) 0.42298(8) 0.0652(4) Uani 1 1 d . . .
O1 O -0.1584(3) 0.1226(2) 0.32353(19) 0.0622(9) Uani 1 1 d . . .
O2 O 0.1121(3) 0.1701(2) 0.30507(19) 0.0622(8) Uani 1 1 d . . .
O3 O 0.5570(4) 0.2877(2) 0.4842(2) 0.0688(9) Uani 1 1 d . . .
N1 N -0.0758(4) 0.0077(3) 0.3895(2) 0.0565(9) Uani 1 1 d . . .
H1 H -0.1650 -0.0078 0.3942 0.068 Uiso 1 1 calc R . .
N2 N 0.4144(4) 0.1386(2) 0.4298(2) 0.0537(9) Uani 1 1 d . . .
H2 H 0.3996 0.1136 0.4759 0.064 Uiso 1 1 calc R . .
C1 C -0.0539(5) 0.0783(3) 0.3522(3) 0.0563(11) Uani 1 1 d . . .
C2 C 0.0944(5) 0.1030(3) 0.3443(3) 0.0567(11) Uani 1 1 d . . .
C3 C 0.2047(5) 0.0544(3) 0.3765(3) 0.0546(11) Uani 1 1 d . . .
C4 C 0.1731(5) -0.0197(3) 0.4149(3) 0.0597(11) Uani 1 1 d . . .
H4 H 0.2490 -0.0536 0.4364 0.072 Uiso 1 1 calc R . .
C5 C 0.0339(6) -0.0418(3) 0.4209(3) 0.0604(12) Uani 1 1 d . . .
H5 H 0.0122 -0.0912 0.4466 0.072 Uiso 1 1 calc R . .
C6 C 0.3572(5) 0.0805(3) 0.3678(3) 0.0595(11) Uani 1 1 d . . .
H6A H 0.3618 0.1081 0.3182 0.071 Uiso 1 1 calc R . .
H6B H 0.4192 0.0307 0.3683 0.071 Uiso 1 1 calc R . .
C7 C 0.3398(6) 0.2202(3) 0.4282(3) 0.0646(13) Uani 1 1 d . . .
H7A H 0.2366 0.2120 0.4354 0.077 Uiso 1 1 calc R . .
H7B H 0.3469 0.2468 0.3783 0.077 Uiso 1 1 calc R . .
C8 C 0.4071(5) 0.2759(4) 0.4901(3) 0.0653(13) Uani 1 1 d . . .
H8A H 0.3582 0.3303 0.4873 0.078 Uiso 1 1 calc R . .
H8B H 0.3925 0.2511 0.5401 0.078 Uiso 1 1 calc R . .
C9 C 0.6298(5) 0.2097(3) 0.4901(3) 0.0632(12) Uani 1 1 d . . .
H9A H 0.6158 0.1845 0.5399 0.076 Uiso 1 1 calc R . .
H9B H 0.7342 0.2186 0.4871 0.076 Uiso 1 1 calc R . .
C10 C 0.5742(5) 0.1513(3) 0.4277(3) 0.0582(11) Uani 1 1 d . . .
H10A H 0.5945 0.1744 0.3780 0.070 Uiso 1 1 calc R . .
H10B H 0.6243 0.0974 0.4341 0.070 Uiso 1 1 calc R . .
C11 C 0.0020(7) 0.2758(4) 0.1800(3) 0.0774(17) Uani 1 1 d . . .
C12 C 0.0185(7) 0.3436(4) 0.2323(4) 0.0797(16) Uani 1 1 d . . .
C13 C -0.1048(7) 0.3734(4) 0.2643(4) 0.0799(16) Uani 1 1 d . . .
C14 C -0.2432(6) 0.3309(4) 0.2512(4) 0.0779(16) Uani 1 1 d . . .
C15 C -0.2541(6) 0.2598(4) 0.2038(3) 0.0716(16) Uani 1 1 d . . .
C16 C -0.1280(6) 0.2319(4) 0.1662(3) 0.0672(14) Uani 1 1 d . . .
C17 C 0.1329(8) 0.2435(5) 0.1436(4) 0.092(2) Uani 1 1 d . . .
H17A H 0.1761 0.1979 0.1740 0.137 Uiso 1 1 calc R . .
H17B H 0.2034 0.2881 0.1408 0.137 Uiso 1 1 calc R . .
H17C H 0.1035 0.2235 0.0924 0.137 Uiso 1 1 calc R . .
C18 C 0.1663(7) 0.3774(5) 0.2572(4) 0.103(3) Uani 1 1 d . . .
H18A H 0.1791 0.4311 0.2330 0.155 Uiso 1 1 calc R . .
H18B H 0.2399 0.3388 0.2423 0.155 Uiso 1 1 calc R . .
H18C H 0.1755 0.3842 0.3124 0.155 Uiso 1 1 calc R . .
C19 C -0.0936(10) 0.4461(5) 0.3188(5) 0.110(2) Uani 1 1 d . . .
H19A H -0.0807 0.4255 0.3710 0.164 Uiso 1 1 calc R . .
H19B H -0.1819 0.4791 0.3122 0.164 Uiso 1 1 calc R . .
H19C H -0.0111 0.4806 0.3084 0.164 Uiso 1 1 calc R . .
C20 C -0.3713(8) 0.3621(5) 0.2897(4) 0.100(2) Uani 1 1 d . . .
H20A H -0.4177 0.4071 0.2597 0.151 Uiso 1 1 calc R . .
H20B H -0.3392 0.3826 0.3404 0.151 Uiso 1 1 calc R . .
H20C H -0.4401 0.3168 0.2940 0.151 Uiso 1 1 calc R . .
C21 C -0.3917(7) 0.2109(6) 0.1940(4) 0.094(2) Uani 1 1 d . . .
H21A H -0.3803 0.1592 0.2227 0.141 Uiso 1 1 calc R . .
H21B H -0.4144 0.1985 0.1402 0.141 Uiso 1 1 calc R . .
H21C H -0.4701 0.2434 0.2128 0.141 Uiso 1 1 calc R . .
C22 C -0.1379(8) 0.1541(5) 0.1190(4) 0.093(2) Uani 1 1 d . . .
H22A H -0.1663 0.1683 0.0661 0.140 Uiso 1 1 calc R . .
H22B H -0.2098 0.1169 0.1380 0.140 Uiso 1 1 calc R . .
H22C H -0.0441 0.1264 0.1223 0.140 Uiso 1 1 calc R . .
Cl2 Cl 0.37833(12) 0.07470(8) 0.59037(7) 0.0600(3) Uani 1 1 d . . .
Cl3 Cl 0.5299(7) 0.5187(3) 0.4199(3) 0.1205(18) Uani 0.50 1 d P A -1
Cl4 Cl 0.5567(6) 0.4988(3) 0.5809(3) 0.1078(15) Uani 0.50 1 d P A -1
Cl5 Cl 0.8102(4) 0.5278(2) 0.5025(2) 0.0943(10) Uani 0.50 1 d P A -1
C23 C 0.6406(15) 0.4807(8) 0.4966(8) 0.086(4) Uani 0.50 1 d P A -1
H23 H 0.6530 0.4197 0.4901 0.103 Uiso 0.50 1 calc PR A -1

loop_
_atom_site_aniso_label
_atom_site_aniso_U_11
_atom_site_aniso_U_22
_atom_site_aniso_U_33
_atom_site_aniso_U_23
_atom_site_aniso_U_13
_atom_site_aniso_U_12
Ru1 0.0588(3) 0.0707(3) 0.0548(3) 0.01413(19) 0.00511(18) 0.00286(17)
Cl1 0.0669(7) 0.0716(8) 0.0579(7) 0.0063(6) 0.0106(5) 0.0027(5)
O1 0.0551(17) 0.073(2) 0.058(2) 0.0093(17) 0.0033(13) -0.0048(15)
O2 0.0608(18) 0.072(2) 0.0547(19) 0.0126(17) 0.0090(14) 0.0021(15)
O3 0.065(2) 0.049(2) 0.093(3) 0.0004(19) 0.0099(17) -0.0045(15)
N1 0.060(2) 0.055(2) 0.053(2) -0.0034(18) 0.0031(16) -0.0057(17)
N2 0.051(2) 0.053(2) 0.058(2) -0.0044(18) 0.0061(15) 0.0014(16)
C1 0.057(3) 0.061(3) 0.051(3) -0.004(2) 0.0077(19) -0.002(2)
C2 0.063(3) 0.059(3) 0.048(3) 0.001(2) 0.0062(19) -0.001(2)
C3 0.055(2) 0.058(3) 0.051(3) -0.007(2) 0.0022(18) 0.003(2)
C4 0.069(3) 0.051(3) 0.058(3) -0.008(2) -0.003(2) 0.005(2)
C5 0.082(3) 0.044(3) 0.054(3) -0.003(2) 0.001(2) -0.004(2)
C6 0.058(2) 0.062(3) 0.059(3) -0.007(2) 0.004(2) 0.003(2)
C7 0.064(3) 0.058(3) 0.073(3) -0.002(3) 0.008(2) 0.005(2)
C8 0.056(3) 0.061(3) 0.079(4) -0.009(3) 0.006(2) 0.005(2)
C9 0.055(3) 0.051(3) 0.084(4) 0.001(3) 0.005(2) -0.005(2)
C10 0.050(2) 0.055(3) 0.071(3) 0.000(2) 0.0129(19) 0.0006(19)
C11 0.086(4) 0.087(4) 0.060(3) 0.033(3) 0.012(3) 0.009(3)
C12 0.097(4) 0.075(4) 0.067(4) 0.024(3) 0.003(3) -0.005(3)
C13 0.102(4) 0.066(4) 0.072(4) 0.022(3) 0.002(3) 0.006(3)
C14 0.078(4) 0.080(4) 0.075(4) 0.025(3) 0.006(3) 0.025(3)
C15 0.051(3) 0.101(5) 0.061(3) 0.023(3) -0.004(2) 0.008(2)
C16 0.073(3) 0.085(4) 0.043(3) 0.010(2) 0.002(2) 0.007(3)
C17 0.086(4) 0.107(6) 0.085(5) 0.030(4) 0.025(3) 0.014(3)
C18 0.095(4) 0.124(6) 0.088(5) 0.042(4) -0.006(3) -0.039(4)
C19 0.146(7) 0.069(4) 0.111(6) 0.012(4) -0.008(5) 0.001(4)
C20 0.100(5) 0.109(6) 0.093(5) 0.013(4) 0.014(4) 0.035(4)
C21 0.080(4) 0.122(6) 0.078(4) 0.021(4) -0.008(3) -0.010(4)
C22 0.119(5) 0.095(5) 0.065(4) 0.003(3) 0.003(3) 0.011(4)
Cl2 0.0649(7) 0.0542(7) 0.0616(7) -0.0025(5) 0.0101(5) -0.0034(5)
Cl3 0.135(4) 0.095(3) 0.125(4) -0.032(3) -0.030(3) 0.035(3)
Cl4 0.110(3) 0.088(3) 0.129(4) 0.006(2) 0.032(3) 0.013(3)
Cl5 0.095(2) 0.0681(19) 0.121(3) 0.0016(18) 0.0137(18) 0.0057(15)
C23 0.125(10) 0.048(6) 0.085(9) -0.004(6) 0.015(7) 0.011(6)

loop_
_atom_type_symbol
_atom_type_description
_atom_type_scat_dispersion_real
_atom_type_scat_dispersion_imag
_atom_type_scat_source
C C 0.0033 0.0016 'International Tables Vol C Tables 4.2.6.8 and 6.1.1.4'
H H 0.0000 0.0000 'International Tables Vol C Tables 4.2.6.8 and 6.1.1.4'
N N 0.0061 0.0033 'International Tables Vol C Tables 4.2.6.8 and 6.1.1.4'
O O 0.0106 0.0060 'International Tables Vol C Tables 4.2.6.8 and 6.1.1.4'
Cl Cl 0.1484 0.1585 'International Tables Vol C Tables 4.2.6.8 and 6.1.1.4'
Ru Ru -1.2594 0.8363 'International Tables Vol C Tables 4.2.6.8 and 6.1.1.4'

loop_
_geom_angle_atom_site_label_1
_geom_angle_atom_site_label_2
_geom_angle_atom_site_label_3
_geom_angle
O2 Ru1 C12 97.4(2)
O2 Ru1 O1 78.39(13)
C12 Ru1 O1 168.4(2)
O2 Ru1 C11 86.74(19)
C12 Ru1 C11 38.7(3)
O1 Ru1 C11 129.8(2)
O2 Ru1 C15 140.3(2)
C12 Ru1 C15 83.6(2)
O1 Ru1 C15 92.77(19)
C11 Ru1 C15 69.3(2)
O2 Ru1 C16 103.46(18)
C12 Ru1 C16 70.3(2)
O1 Ru1 C16 100.00(19)
C11 Ru1 C16 37.8(2)
C15 Ru1 C16 39.4(2)
O2 Ru1 C13 130.9(2)
C12 Ru1 C13 37.6(2)
O1 Ru1 C13 149.8(2)
C11 Ru1 C13 67.7(3)
C15 Ru1 C13 69.3(2)
C16 Ru1 C13 81.7(2)
O2 Ru1 C14 166.62(19)
C12 Ru1 C14 69.7(2)
O1 Ru1 C14 113.5(2)
C11 Ru1 C14 80.9(2)
C15 Ru1 C14 37.8(2)
C16 Ru1 C14 69.4(2)
C13 Ru1 C14 38.7(2)
O2 Ru1 Cl1 85.38(10)
C12 Ru1 Cl1 106.02(19)
O1 Ru1 Cl1 84.53(10)
C11 Ru1 Cl1 142.1(2)
C15 Ru1 Cl1 132.77(17)
C16 Ru1 Cl1 170.67(16)
C13 Ru1 Cl1 90.31(18)
C14 Ru1 Cl1 101.37(18)
C1 O1 Ru1 108.8(3)
C2 O2 Ru1 113.0(3)
C8 O3 C9 109.8(4)
C1 N1 C5 123.6(4)
C1 N1 H1 118.2
C5 N1 H1 118.2
C7 N2 C10 109.8(4)
C7 N2 C6 113.6(4)
C10 N2 C6 111.0(4)
C7 N2 H2 107.4
C10 N2 H2 107.4
C6 N2 H2 107.4
O1 C1 N1 121.9(4)
O1 C1 C2 120.4(4)
N1 C1 C2 117.7(4)
O2 C2 C3 124.8(4)
O2 C2 C1 116.2(4)
C3 C2 C1 119.0(5)
C2 C3 C4 120.1(4)
C2 C3 C6 118.5(4)
C4 C3 C6 121.4(4)
C5 C4 C3 119.8(5)
C5 C4 H4 120.1
C3 C4 H4 120.1
C4 C5 N1 119.8(5)
C4 C5 H5 120.1
N1 C5 H5 120.1
C3 C6 N2 112.4(4)
C3 C6 H6A 109.1
N2 C6 H6A 109.1
C3 C6 H6B 109.1
N2 C6 H6B 109.1
H6A C6 H6B 107.9
N2 C7 C8 110.3(4)
N2 C7 H7A 109.6
C8 C7 H7A 109.6
N2 C7 H7B 109.6
C8 C7 H7B 109.6
H7A C7 H7B 108.1
O3 C8 C7 112.1(4)
O3 C8 H8A 109.2
C7 C8 H8A 109.2
O3 C8 H8B 109.2
C7 C8 H8B 109.2
H8A C8 H8B 107.9
O3 C9 C10 111.4(4)
O3 C9 H9A 109.4
C10 C9 H9A 109.4
O3 C9 H9B 109.4
C10 C9 H9B 109.4
H9A C9 H9B 108.0
N2 C10 C9 110.3(4)
N2 C10 H10A 109.6
C9 C10 H10A 109.6
N2 C10 H10B 109.6
C9 C10 H10B 109.6
H10A C10 H10B 108.1
C16 C11 C12 122.8(6)
C16 C11 C17 117.6(7)
C12 C11 C17 119.3(6)
C16 C11 Ru1 71.4(3)
C12 C11 Ru1 70.1(3)
C17 C11 Ru1 127.9(4)
C13 C12 C11 118.3(6)
C13 C12 C18 120.9(7)
C11 C12 C18 120.7(7)
C13 C12 Ru1 73.2(4)
C11 C12 Ru1 71.2(3)
C18 C12 Ru1 122.4(4)
C12 C13 C14 120.9(6)
C12 C13 C19 120.3(6)
C14 C13 C19 118.5(6)
C12 C13 Ru1 69.2(4)
C14 C13 Ru1 70.8(3)
C19 C13 Ru1 129.3(5)
C15 C14 C13 119.5(5)
C15 C14 C20 121.0(6)
C13 C14 C20 119.5(7)
C15 C14 Ru1 69.7(3)
C13 C14 Ru1 70.5(3)
C20 C14 Ru1 131.3(4)
C14 C15 C16 119.6(5)
C14 C15 C21 120.7(6)
C16 C15 C21 119.6(6)
C14 C15 Ru1 72.5(3)
C16 C15 Ru1 70.4(3)
C21 C15 Ru1 127.3(4)
C11 C16 C15 118.5(6)
C11 C16 C22 121.9(6)
C15 C16 C22 119.4(6)
C11 C16 Ru1 70.9(3)
C15 C16 Ru1 70.2(3)
C22 C16 Ru1 126.7(4)
C11 C17 H17A 109.5
C11 C17 H17B 109.5
H17A C17 H17B 109.5
C11 C17 H17C 109.5
H17A C17 H17C 109.5
H17B C17 H17C 109.5
C12 C18 H18A 109.5
C12 C18 H18B 109.5
H18A C18 H18B 109.5
C12 C18 H18C 109.5
H18A C18 H18C 109.5
H18B C18 H18C 109.5
C13 C19 H19A 109.5
C13 C19 H19B 109.5
H19A C19 H19B 109.5
C13 C19 H19C 109.5
H19A C19 H19C 109.5
H19B C19 H19C 109.5
C14 C20 H20A 109.5
C14 C20 H20B 109.5
H20A C20 H20B 109.5
C14 C20 H20C 109.5
H20A C20 H20C 109.5
H20B C20 H20C 109.5
C15 C21 H21A 109.5
C15 C21 H21B 109.5
H21A C21 H21B 109.5
C15 C21 H21C 109.5
H21A C21 H21C 109.5
H21B C21 H21C 109.5
C16 C22 H22A 109.5
C16 C22 H22B 109.5
H22A C22 H22B 109.5
C16 C22 H22C 109.5
H22A C22 H22C 109.5
H22B C22 H22C 109.5
Cl3 C23 Cl5 111.5(8)
Cl3 C23 Cl4 108.9(8)
Cl5 C23 Cl4 109.8(8)
Cl3 C23 H23 108.9
Cl5 C23 H23 108.9
Cl4 C23 H23 108.9

loop_
_geom_bond_atom_site_label_1
_geom_bond_atom_site_label_2
_geom_bond_distance
Ru1 O2 2.073(3)
Ru1 C12 2.157(6)
Ru1 O1 2.170(4)
Ru1 C11 2.172(6)
Ru1 C15 2.175(5)
Ru1 C16 2.179(5)
Ru1 C13 2.208(6)
Ru1 C14 2.212(5)
Ru1 Cl1 2.4295(16)
O1 C1 1.280(6)
O2 C2 1.306(6)
O3 C8 1.423(6)
O3 C9 1.431(7)
N1 C1 1.341(6)
N1 C5 1.379(6)
N1 H1 0.8800
N2 C7 1.491(6)
N2 C10 1.508(6)
N2 C6 1.508(6)
N2 H2 0.9300
C1 C2 1.457(7)
C2 C3 1.379(7)
C3 C4 1.420(7)
C3 C6 1.503(7)
C4 C5 1.359(7)
C4 H4 0.9500
C5 H5 0.9500
C6 H6A 0.9900
C6 H6B 0.9900
C7 C8 1.514(8)
C7 H7A 0.9900
C7 H7B 0.9900
C8 H8A 0.9900
C8 H8B 0.9900
C9 C10 1.512(7)
C9 H9A 0.9900
C9 H9B 0.9900
C10 H10A 0.9900
C10 H10B 0.9900
C11 C16 1.408(9)
C11 C12 1.434(10)
C11 C17 1.520(9)
C12 C13 1.408(9)
C12 C18 1.514(9)
C13 C14 1.463(9)
C13 C19 1.519(10)
C14 C15 1.422(9)
C14 C20 1.510(9)
C15 C16 1.469(8)
C15 C21 1.505(9)
C16 C22 1.509(9)
C17 H17A 0.9800
C17 H17B 0.9800
C17 H17C 0.9800
C18 H18A 0.9800
C18 H18B 0.9800
C18 H18C 0.9800
C19 H19A 0.9800
C19 H19B 0.9800
C19 H19C 0.9800
C20 H20A 0.9800
C20 H20B 0.9800
C20 H20C 0.9800
C21 H21A 0.9800
C21 H21B 0.9800
C21 H21C 0.9800
C22 H22A 0.9800
C22 H22B 0.9800
C22 H22C 0.9800
Cl3 C23 1.749(15)
Cl4 C23 1.767(14)
Cl5 C23 1.750(15)
C23 H23 1.0000

loop_
_geom_hbond_atom_site_label_D
_geom_hbond_atom_site_label_H
_geom_hbond_atom_site_label_A
_geom_hbond_distance_DH
_geom_hbond_distance_HA
_geom_hbond_distance_DA
_geom_hbond_angle_DHA
_geom_hbond_site_symmetry_A
N1 H1 Cl2 0.88 2.30 3.167(4) 168.4 3_556
N2 H2 Cl2 0.93 2.15 3.069(4) 170.5 .
C23 H23 O3 1.00 2.31 3.219(13) 150.1 .

loop_
_geom_torsion_atom_site_label_1
_geom_torsion_atom_site_label_2
_geom_torsion_atom_site_label_3
_geom_torsion_atom_site_label_4
_geom_torsion
O2 Ru1 O1 C1 14.2(3)
C12 Ru1 O1 C1 83.8(10)
C11 Ru1 O1 C1 89.9(4)
C15 Ru1 O1 C1 155.1(3)
C16 Ru1 O1 C1 116.0(3)
C13 Ru1 O1 C1 -153.3(4)
C14 Ru1 O1 C1 -172.2(3)
Cl1 Ru1 O1 C1 -72.2(3)
C12 Ru1 O2 C2 175.2(4)
O1 Ru1 O2 C2 -15.8(3)
C11 Ru1 O2 C2 -147.5(4)
C15 Ru1 O2 C2 -96.0(4)
C16 Ru1 O2 C2 -113.4(4)
C13 Ru1 O2 C2 156.0(4)
C14 Ru1 O2 C2 -169.4(9)
Cl1 Ru1 O2 C2 69.6(3)
Ru1 O1 C1 N1 169.5(4)
Ru1 O1 C1 C2 -11.3(5)
C5 N1 C1 O1 179.7(4)
C5 N1 C1 C2 0.6(7)
Ru1 O2 C2 C3 -166.4(4)
Ru1 O2 C2 C1 15.0(5)
O1 C1 C2 O2 -1.9(7)
N1 C1 C2 O2 177.3(4)
O1 C1 C2 C3 179.4(4)
N1 C1 C2 C3 -1.5(7)
O2 C2 C3 C4 -176.9(5)
C1 C2 C3 C4 1.7(7)
O2 C2 C3 C6 1.3(7)
C1 C2 C3 C6 180.0(4)
C2 C3 C4 C5 -1.0(7)
C6 C3 C4 C5 -179.2(4)
C3 C4 C5 N1 0.1(7)
C1 N1 C5 C4 0.1(7)
C2 C3 C6 N2 88.0(5)
C4 C3 C6 N2 -93.8(6)
C7 N2 C6 C3 -65.9(6)
C10 N2 C6 C3 169.8(4)
C10 N2 C7 C8 -52.9(6)
C6 N2 C7 C8 -177.8(4)
C9 O3 C8 C7 -60.3(6)
N2 C7 C8 O3 57.3(6)
C8 O3 C9 C10 60.4(6)
C7 N2 C10 C9 53.5(5)
C6 N2 C10 C9 179.9(4)
O3 C9 C10 N2 -57.6(6)
O2 Ru1 C11 C16 117.0(4)
C12 Ru1 C11 C16 -136.9(5)
O1 Ru1 C11 C16 45.1(4)
C15 Ru1 C11 C16 -30.6(4)
C13 Ru1 C11 C16 -105.9(4)
C14 Ru1 C11 C16 -68.0(4)
Cl1 Ru1 C11 C16 -164.8(3)
O2 Ru1 C11 C12 -106.1(4)
O1 Ru1 C11 C12 -178.0(3)
C15 Ru1 C11 C12 106.3(4)
C16 Ru1 C11 C12 136.9(5)
C13 Ru1 C11 C12 31.0(4)
C14 Ru1 C11 C12 68.9(4)
Cl1 Ru1 C11 C12 -27.9(5)
O2 Ru1 C11 C17 6.1(7)
C12 Ru1 C11 C17 112.2(8)
O1 Ru1 C11 C17 -65.8(7)
C15 Ru1 C11 C17 -141.5(7)
C16 Ru1 C11 C17 -110.9(8)
C13 Ru1 C11 C17 143.2(7)
C14 Ru1 C11 C17 -178.9(7)
Cl1 Ru1 C11 C17 84.3(7)
C16 C11 C12 C13 -7.6(8)
C17 C11 C12 C13 178.9(5)
Ru1 C11 C12 C13 -58.0(5)
C16 C11 C12 C18 167.5(5)
C17 C11 C12 C18 -6.0(8)
Ru1 C11 C12 C18 117.1(5)
C16 C11 C12 Ru1 50.4(5)
C17 C11 C12 Ru1 -123.1(5)
O2 Ru1 C12 C13 -156.0(4)
O1 Ru1 C12 C13 136.3(9)
C11 Ru1 C12 C13 128.7(5)
C15 Ru1 C12 C13 64.1(4)
C16 Ru1 C12 C13 102.3(4)
C14 Ru1 C12 C13 27.8(4)
Cl1 Ru1 C12 C13 -68.7(4)
O2 Ru1 C12 C11 75.3(3)
O1 Ru1 C12 C11 7.6(11)
C15 Ru1 C12 C11 -64.6(4)
C16 Ru1 C12 C11 -26.4(3)
C13 Ru1 C12 C11 -128.7(5)
C14 Ru1 C12 C11 -100.9(4)
Cl1 Ru1 C12 C11 162.6(3)
O2 Ru1 C12 C18 -39.7(7)
O1 Ru1 C12 C18 -107.4(10)
C11 Ru1 C12 C18 -115.0(8)
C15 Ru1 C12 C18 -179.6(7)
C16 Ru1 C12 C18 -141.4(7)
C13 Ru1 C12 C18 116.3(8)
C14 Ru1 C12 C18 144.1(7)
Cl1 Ru1 C12 C18 47.6(7)
C11 C12 C13 C14 6.6(8)
C18 C12 C13 C14 -168.5(5)
Ru1 C12 C13 C14 -50.4(5)
C11 C12 C13 C19 -178.8(6)
C18 C12 C13 C19 6.1(9)
Ru1 C12 C13 C19 124.2(6)
C11 C12 C13 Ru1 57.0(5)
C18 C12 C13 Ru1 -118.1(5)
O2 Ru1 C13 C12 32.3(5)
O1 Ru1 C13 C12 -164.0(3)
C11 Ru1 C13 C12 -31.8(4)
C15 Ru1 C13 C12 -107.2(4)
C16 Ru1 C13 C12 -68.4(4)
C14 Ru1 C13 C12 -135.6(6)
Cl1 Ru1 C13 C12 116.4(4)
O2 Ru1 C13 C14 167.9(3)
C12 Ru1 C13 C14 135.6(6)
O1 Ru1 C13 C14 -28.4(6)
C11 Ru1 C13 C14 103.7(4)
C15 Ru1 C13 C14 28.4(3)
C16 Ru1 C13 C14 67.2(4)
Cl1 Ru1 C13 C14 -108.0(3)
O2 Ru1 C13 C19 -80.5(7)
C12 Ru1 C13 C19 -112.8(8)
O1 Ru1 C13 C19 83.2(8)
C11 Ru1 C13 C19 -144.6(7)
C15 Ru1 C13 C19 140.0(7)
C16 Ru1 C13 C19 178.8(7)
C14 Ru1 C13 C19 111.6(8)
Cl1 Ru1 C13 C19 3.6(7)
C12 C13 C14 C15 -1.7(8)
C19 C13 C14 C15 -176.5(6)
Ru1 C13 C14 C15 -51.5(5)
C12 C13 C14 C20 176.9(6)
C19 C13 C14 C20 2.2(8)
Ru1 C13 C14 C20 127.2(5)
C12 C13 C14 Ru1 49.7(5)
C19 C13 C14 Ru1 -125.0(6)
O2 Ru1 C14 C15 90.1(10)
C12 Ru1 C14 C15 106.4(4)
O1 Ru1 C14 C15 -61.6(4)
C11 Ru1 C14 C15 67.9(4)
C16 Ru1 C14 C15 30.6(3)
C13 Ru1 C14 C15 133.5(5)
Cl1 Ru1 C14 C15 -150.6(3)
O2 Ru1 C14 C13 -43.4(11)
C12 Ru1 C14 C13 -27.1(4)
O1 Ru1 C14 C13 164.9(3)
C11 Ru1 C14 C13 -65.5(4)
C15 Ru1 C14 C13 -133.5(5)
C16 Ru1 C14 C13 -102.9(4)
Cl1 Ru1 C14 C13 76.0(4)
O2 Ru1 C14 C20 -155.9(7)
C12 Ru1 C14 C20 -139.6(8)
O1 Ru1 C14 C20 52.4(8)
C11 Ru1 C14 C20 -178.1(8)
C15 Ru1 C14 C20 114.0(8)
C16 Ru1 C14 C20 144.6(8)
C13 Ru1 C14 C20 -112.5(9)
Cl1 Ru1 C14 C20 -36.6(7)
C13 C14 C15 C16 -2.4(8)
C20 C14 C15 C16 179.0(5)
Ru1 C14 C15 C16 -54.3(4)
C13 C14 C15 C21 175.3(5)
C20 C14 C15 C21 -3.3(8)
Ru1 C14 C15 C21 123.4(5)
C13 C14 C15 Ru1 51.8(5)
C20 C14 C15 Ru1 -126.8(5)
O2 Ru1 C15 C14 -158.8(3)
C12 Ru1 C15 C14 -64.9(4)
O1 Ru1 C15 C14 126.1(3)
C11 Ru1 C15 C14 -102.1(4)
C16 Ru1 C15 C14 -131.5(5)
C13 Ru1 C15 C14 -29.0(4)
Cl1 Ru1 C15 C14 41.0(4)
O2 Ru1 C15 C16 -27.3(5)
C12 Ru1 C15 C16 66.6(4)
O1 Ru1 C15 C16 -102.4(3)
C11 Ru1 C15 C16 29.4(4)
C13 Ru1 C15 C16 102.5(4)
C14 Ru1 C15 C16 131.5(5)
Cl1 Ru1 C15 C16 172.5(3)
O2 Ru1 C15 C21 85.6(7)
C12 Ru1 C15 C21 179.4(7)
O1 Ru1 C15 C21 10.4(6)
C11 Ru1 C15 C21 142.3(7)
C16 Ru1 C15 C21 112.8(8)
C13 Ru1 C15 C21 -144.7(7)
C14 Ru1 C15 C21 -115.7(7)
Cl1 Ru1 C15 C21 -74.7(7)
C12 C11 C16 C15 3.6(8)
C17 C11 C16 C15 177.1(5)
Ru1 C11 C16 C15 53.4(4)
C12 C11 C16 C22 -171.8(5)
C17 C11 C16 C22 1.8(8)
Ru1 C11 C16 C22 -122.0(5)
C12 C11 C16 Ru1 -49.8(5)
C17 C11 C16 Ru1 123.7(5)
C14 C15 C16 C11 1.6(8)
C21 C15 C16 C11 -176.2(5)
Ru1 C15 C16 C11 -53.7(4)
C14 C15 C16 C22 177.0(5)
C21 C15 C16 C22 -0.7(8)
Ru1 C15 C16 C22 121.7(5)
C14 C15 C16 Ru1 55.3(4)
C21 C15 C16 Ru1 -122.5(5)
O2 Ru1 C16 C11 -66.1(4)
C12 Ru1 C16 C11 27.0(4)
O1 Ru1 C16 C11 -146.5(4)
C15 Ru1 C16 C11 131.4(5)
C13 Ru1 C16 C11 64.0(4)
C14 Ru1 C16 C11 102.0(4)
Cl1 Ru1 C16 C11 95.1(10)
O2 Ru1 C16 C15 162.5(3)
C12 Ru1 C16 C15 -104.4(4)
O1 Ru1 C16 C15 82.1(4)
C11 Ru1 C16 C15 -131.4(5)
C13 Ru1 C16 C15 -67.4(4)
C14 Ru1 C16 C15 -29.4(4)
Cl1 Ru1 C16 C15 -36.3(12)
O2 Ru1 C16 C22 49.9(6)
C12 Ru1 C16 C22 143.1(6)
O1 Ru1 C16 C22 -30.4(6)
C11 Ru1 C16 C22 116.1(7)
C15 Ru1 C16 C22 -112.5(7)
C13 Ru1 C16 C22 -179.9(6)
C14 Ru1 C16 C22 -141.9(6)
Cl1 Ru1 C16 C22 -148.8(8)
